data_7156682
loop_
_publ_author_name
'Khanvilkar, Aditya N.'
'Samanta, Sudeep G.'
'Bedekar, Ashutosh V.'

_publ_section_title
;
 Applications of chiral naphthyloxycyclohexanols in deracemization of
 \a-substituted carboxylic acids by dynamic thermodynamic resolution.
;
_journal_issue 10
_journal_name_full 'Organic &amp; biomolecular chemistry'
_journal_page_first 2670
_journal_page_last 2683
_journal_paper_doi 10.1039/c8ob02896f
_journal_volume 17
_journal_year 2019
_chemical_absolute_configuration unk
_chemical_formula_moiety 'C26 H26 O5'
_chemical_formula_sum 'C26 H26 O5'
_chemical_formula_weight 418.49
_space_group_crystal_system orthorhombic
_space_group_IT_number 19
_space_group_name_Hall 'P 2ac 2ab'
_space_group_name_H-M_alt 'P 21 21 21'
_symmetry_space_group_name_Hall 'P 2ac 2ab'
_symmetry_space_group_name_H-M 'P 21 21 21'
_audit_update_record
;
2018-07-07 deposited with the CCDC.
2019-02-08 downloaded from the CCDC.
;
_cell_angle_alpha 90
_cell_angle_beta 90
_cell_angle_gamma 90
_cell_formula_units_Z 4
_cell_length_a 8.2235(6)
_cell_length_b 15.8364(13)
_cell_length_c 17.2177(13)
_cell_measurement_reflns_used 2163
_cell_measurement_temperature 293(2)
_cell_measurement_theta_max 71.9400
_cell_measurement_theta_min 4.2630
_cell_volume 2242.3(3)
_diffrn_ambient_temperature 293(2)
_diffrn_measured_fraction_theta_full 1.0
_diffrn_measured_fraction_theta_max 0.8669
_diffrn_measurement_device_type 'Xcalibur, Eos, Gemini'
_diffrn_measurement_method '\w scans'
_diffrn_radiation_wavelength 0.71073
_diffrn_reflns_av_R_equivalents 0.0330
_diffrn_reflns_av_unetI/netI 0.0432
_diffrn_reflns_limit_h_max 11
_diffrn_reflns_limit_h_min -11
_diffrn_reflns_limit_k_max 19
_diffrn_reflns_limit_k_min -19
_diffrn_reflns_limit_l_max 23
_diffrn_reflns_limit_l_min -22
_diffrn_reflns_number 13939
_diffrn_reflns_theta_full 28.9593
_diffrn_reflns_theta_max 28.96
_diffrn_reflns_theta_min 3.50
_exptl_absorpt_coefficient_mu 0.085
_exptl_crystal_density_diffrn 1.2396
_exptl_crystal_F_000 888.4921
_refine_diff_density_max 0.2894
_refine_diff_density_min -0.3311
_refine_diff_density_rms 0.0821
_refine_ls_abs_structure_details 'Flack, H. D. (1983). Acta Cryst. A39, 876-881.'
_refine_ls_abs_structure_Flack 0.1(11)
_refine_ls_d_res_high 0.7339
_refine_ls_d_res_low 5.8279
_refine_ls_goodness_of_fit_ref 1.0707
_refine_ls_hydrogen_treatment mixed
_refine_ls_matrix_type full
_refine_ls_number_constraints 46
_refine_ls_number_parameters 280
_refine_ls_number_reflns 5147
_refine_ls_number_restraints 0
_refine_ls_restrained_S_all 1.0707
_refine_ls_R_factor_all 0.0792
_refine_ls_R_factor_gt 0.0551
_refine_ls_shift/su_max 0.0001
_refine_ls_shift/su_mean 0.0000
_refine_ls_structure_factor_coef Fsqd
_refine_ls_weighting_details 'w=1/[\s^2^(Fo^2^)+(0.0637P)^2^+0.0510P] where P=(Fo^2^+2Fc^2^)/3'
_refine_ls_weighting_scheme calc
_refine_ls_wR_factor_ref 0.1265
_reflns_Friedel_coverage 0.821
_reflns_limit_h_max 11
_reflns_limit_h_min -11
_reflns_limit_k_max 19
_reflns_limit_k_min -19
_reflns_limit_l_max 23
_reflns_limit_l_min -22
_reflns_number_gt 3857
_reflns_number_total 5147
_reflns_threshold_expression I>=2u(I)
_cod_data_source_file c8ob02896f2.cif
_cod_data_source_block exp_1012
_cod_depositor_comments 'Adding full bibliography for 7156681--7156686.cif.'
_cod_database_code 7156682
_olex2_refinement_description
;
1. Fixed Uiso
 At 1.2 times of:
  H29 of C29, H8 of C8, H30 of C30, H7 of C7, H6 of C6, {H15a,H15b} of C15,
  {H16a,H16b} of C16, H9 of C9, H27 of C27, H31 of C31, H2 of C2, H3 of C3, H28
  of C28, H4 of C4, H12 of C12, H13 of C13, H20 of C20, {H17a,H17b} of C17,
  {H14a,H14b} of C14
 At 1.5 times of:
  {H24a,H24b,H24c} of C24
2.a Ternary CH refined with riding coordinates:
 C12(H12), C13(H13), C20(H20)
2.b Secondary CH2 refined with riding coordinates:
 C17(H17a,H17b), C14(H14a,H14b), C15(H15a,H15b), C16(H16a,H16b)
2.c Aromatic/amide H refined with riding coordinates:
 C9(H9), C27(H27), C31(H31), C2(H2), C3(H3), C28(H28), C4(H4), C29(H29),
 C8(H8), C30(H30), C7(H7), C6(H6)
2.d Idealised Me refined as rotating group:
 C24(H24a,H24b,H24c)
;

loop_
_space_group_symop_id
_space_group_symop_operation_xyz
1 x,y,z
2 x+1/2,-y+1/2,-z
3 -x,y+1/2,-z+1/2
4 -x+1/2,-y,z+1/2

loop_
_atom_site_label
_atom_site_type_symbol
_atom_site_fract_x
_atom_site_fract_y
_atom_site_fract_z
_atom_site_U_iso_or_equiv
_atom_site_adp_type
_atom_site_occupancy
_atom_site_refinement_flags_posn
O11 O 0.26314(16) 0.08356(8) 0.04388(8) 0.0404(3) Uani 1.000000 .
O18 O 0.40510(15) 0.13027(9) 0.18552(7) 0.0370(3) Uani 1.000000 .
O21 O 0.75296(17) 0.00250(10) 0.22763(9) 0.0506(4) Uani 1.000000 .
C12 C 0.2016(2) 0.15514(12) 0.08615(10) 0.0326(4) Uani 1.000000 .
H12 H 0.1167(2) 0.13621(12) 0.12211(10) 0.0391(5) Uiso 1.000000 R
C13 C 0.3410(2) 0.19243(12) 0.13204(10) 0.0323(4) Uani 1.000000 .
H13 H 0.4270(2) 0.21107(12) 0.09655(10) 0.0388(5) Uiso 1.000000 R
C20 C 0.5905(2) 0.03468(14) 0.23640(11) 0.0398(5) Uani 1.000000 .
H20 H 0.5839(2) 0.06630(14) 0.28523(11) 0.0478(6) Uiso 1.000000 R
C1 C 0.1567(2) 0.02173(13) 0.02183(11) 0.0392(5) Uani 1.000000 .
O25 O 0.62798(18) 0.10511(12) 0.11294(9) 0.0639(5) Uani 1.000000 .
C17 C 0.1317(3) 0.22120(13) 0.03220(11) 0.0416(5) Uani 1.000000 .
H17a H 0.2147(3) 0.23931(13) -0.00420(11) 0.0499(6) Uiso 1.000000 R
H17b H 0.0427(3) 0.19695(13) 0.00274(11) 0.0499(6) Uiso 1.000000 R
C19 C 0.5479(2) 0.09384(13) 0.16942(11) 0.0381(5) Uani 1.000000 .
C26 C 0.4793(2) -0.03998(13) 0.24126(11) 0.0387(5) Uani 1.000000 .
C10 C 0.2314(3) -0.04829(13) -0.01605(11) 0.0441(5) Uani 1.000000 .
C14 C 0.2810(3) 0.26642(13) 0.17940(12) 0.0453(5) Uani 1.000000 .
H14a H 0.2002(3) 0.24707(13) 0.21641(12) 0.0544(6) Uiso 1.000000 R
H14b H 0.3709(3) 0.29058(13) 0.20828(12) 0.0544(6) Uiso 1.000000 R
C15 C 0.2065(3) 0.33368(14) 0.12722(13) 0.0524(6) Uani 1.000000 .
H15a H 0.1636(3) 0.37914(14) 0.15895(13) 0.0628(7) Uiso 1.000000 R
H15b H 0.2900(3) 0.35700(14) 0.09368(13) 0.0628(7) Uiso 1.000000 R
C16 C 0.0708(3) 0.29680(14) 0.07789(13) 0.0506(6) Uani 1.000000 .
H16a H 0.0307(3) 0.33949(14) 0.04231(13) 0.0608(7) Uiso 1.000000 R
H16b H -0.0186(3) 0.27963(14) 0.11111(13) 0.0608(7) Uiso 1.000000 R
C9 C 0.4005(3) -0.05150(15) -0.02979(12) 0.0520(6) Uani 1.000000 .
H9 H 0.4664(3) -0.00678(15) -0.01445(12) 0.0624(7) Uiso 1.000000 R
C27 C 0.4155(3) -0.06229(16) 0.31250(13) 0.0519(6) Uani 1.000000 .
H27 H 0.4398(3) -0.02998(16) 0.35608(13) 0.0623(7) Uiso 1.000000 R
C31 C 0.4419(3) -0.08714(17) 0.17673(14) 0.0597(6) Uani 1.000000 .
H31 H 0.4832(3) -0.07207(17) 0.12839(14) 0.0716(8) Uiso 1.000000 R
C2 C -0.0081(3) 0.02364(16) 0.03373(14) 0.0535(6) Uani 1.000000 .
H2 H -0.0562(3) 0.06990(16) 0.05779(14) 0.0642(7) Uiso 1.000000 R
C5 C 0.1322(3) -0.11614(16) -0.04002(15) 0.0610(7) Uani 1.000000 .
C22 C 0.8759(3) 0.0562(2) 0.24410(18) 0.0676(8) Uani 1.000000 .
C3 C -0.1038(3) -0.04508(19) 0.00919(18) 0.0744(8) Uani 1.000000 .
H3 H -0.2155(3) -0.04398(19) 0.01758(18) 0.0893(10) Uiso 1.000000 R
C28 C 0.3176(3) -0.1310(2) 0.3196(2) 0.0737(8) Uani 1.000000 .
H28 H 0.2750(3) -0.1454(2) 0.3679(2) 0.0884(10) Uiso 1.000000 R
O23 O 0.8538(3) 0.12819(15) 0.25922(18) 0.1126(10) Uani 1.000000 .
C4 C -0.0364(4) -0.11241(19) -0.02623(18) 0.0812(9) Uani 1.000000 .
H4 H -0.1023(4) -0.15707(19) -0.04179(18) 0.0974(11) Uiso 1.000000 R
C29 C 0.2818(3) -0.17875(19) 0.2563(2) 0.0837(10) Uani 1.000000 .
H29 H 0.2160(3) -0.22617(19) 0.2617(2) 0.1004(12) Uiso 1.000000 R
C8 C 0.4675(4) -0.12007(19) -0.06554(16) 0.0737(8) Uani 1.000000 .
H8 H 0.5792(4) -0.12185(19) -0.07408(16) 0.0884(10) Uiso 1.000000 R
C30 C 0.3421(4) -0.1575(2) 0.1841(2) 0.0812(9) Uani 1.000000 .
H30 H 0.3163(4) -0.1900(2) 0.1408(2) 0.0975(11) Uiso 1.000000 R
C24 C 1.0349(3) 0.0114(2) 0.2430(2) 0.0900(12) Uani 1.000000 .
H24a H 1.0454(13) -0.0196(13) 0.1954(7) 0.1350(17) Uiso 1.000000 GR
H24b H 1.1215(3) 0.0518(3) 0.2469(14) 0.1350(17) Uiso 1.000000 GR
H24c H 1.0403(13) -0.0270(12) 0.2861(9) 0.1350(17) Uiso 1.000000 GR
C7 C 0.3709(5) -0.1874(2) -0.0894(2) 0.0900(10) Uani 1.000000 .
H7 H 0.4179(5) -0.2337(2) -0.1139(2) 0.1080(12) Uiso 1.000000 R
C6 C 0.2083(5) -0.18559(19) -0.07695(19) 0.0868(10) Uani 1.000000 .
H6 H 0.1452(5) -0.23106(19) -0.09304(19) 0.1042(12) Uiso 1.000000 R

loop_
_atom_site_aniso_label
_atom_site_aniso_U_11
_atom_site_aniso_U_22
_atom_site_aniso_U_33
_atom_site_aniso_U_12
_atom_site_aniso_U_13
_atom_site_aniso_U_23
O11 0.0343(7) 0.0350(7) 0.0518(7) 0.0016(6) 0.0001(6) -0.0077(6)
O18 0.0303(7) 0.0425(8) 0.0382(6) 0.0054(6) 0.0000(6) 0.0116(6)
O21 0.0306(7) 0.0524(9) 0.0688(9) 0.0080(7) -0.0047(7) 0.0200(7)
C12 0.0300(10) 0.0311(10) 0.0366(9) 0.0046(8) 0.0014(8) -0.0001(8)
C13 0.0295(10) 0.0324(10) 0.0351(9) 0.0032(8) -0.0019(8) 0.0057(8)
C20 0.0344(10) 0.0446(12) 0.0403(10) 0.0070(9) -0.0037(8) 0.0076(9)
C1 0.0417(12) 0.0355(11) 0.0404(10) -0.0008(9) -0.0052(9) 0.0013(9)
O25 0.0460(9) 0.0857(13) 0.0600(9) 0.0251(9) 0.0190(8) 0.0344(9)
C17 0.0413(12) 0.0434(12) 0.0399(10) 0.0074(9) -0.0073(9) 0.0034(9)
C19 0.0298(10) 0.0411(11) 0.0434(10) 0.0036(9) -0.0045(8) 0.0062(9)
C26 0.0326(10) 0.0402(12) 0.0434(10) 0.0078(9) -0.0022(8) 0.0088(9)
C10 0.0560(14) 0.0380(12) 0.0385(10) 0.0020(10) -0.0097(9) -0.0007(9)
C14 0.0463(13) 0.0431(12) 0.0467(11) 0.0040(10) -0.0073(10) -0.0063(9)
C15 0.0626(15) 0.0347(12) 0.0598(13) 0.0153(11) -0.0056(12) -0.0078(10)
C16 0.0507(14) 0.0451(12) 0.0561(12) 0.0191(11) -0.0062(11) 0.0007(11)
C9 0.0550(14) 0.0523(14) 0.0486(11) 0.0098(12) -0.0063(10) -0.0099(11)
C27 0.0386(11) 0.0658(15) 0.0512(11) 0.0034(11) 0.0039(10) 0.0153(11)
C31 0.0641(16) 0.0588(15) 0.0561(13) -0.0035(13) -0.0022(12) -0.0027(12)
C2 0.0435(13) 0.0532(14) 0.0640(14) -0.0080(12) -0.0009(11) -0.0112(12)
C5 0.0749(18) 0.0435(14) 0.0646(14) -0.0014(13) -0.0149(13) -0.0062(12)
C22 0.0390(13) 0.0677(19) 0.0963(19) -0.0061(13) -0.0179(13) 0.0425(16)
C3 0.0522(17) 0.074(2) 0.0972(19) -0.0188(15) -0.0006(14) -0.0177(17)
C28 0.0520(15) 0.078(2) 0.091(2) -0.0061(15) 0.0045(15) 0.0363(18)
O23 0.0737(14) 0.0572(14) 0.207(3) -0.0118(12) -0.0616(17) 0.0306(16)
C4 0.074(2) 0.0624(19) 0.107(2) -0.0279(15) -0.0090(17) -0.0180(18)
C29 0.0548(17) 0.0502(18) 0.146(3) -0.0076(14) 0.002(2) 0.0309(19)
C8 0.0705(19) 0.0732(19) 0.0774(17) 0.0235(16) -0.0070(14) -0.0261(15)
C30 0.0729(19) 0.0611(18) 0.110(2) -0.0016(16) -0.0179(18) -0.0204(18)
C24 0.0328(12) 0.115(3) 0.122(3) 0.0044(15) -0.0085(15) 0.066(2)
C7 0.106(3) 0.068(2) 0.096(2) 0.0288(19) -0.014(2) -0.0393(18)
C6 0.107(3) 0.0485(17) 0.105(2) 0.0002(17) -0.028(2) -0.0278(16)

loop_
_atom_type_symbol
_atom_type_scat_dispersion_real
_atom_type_scat_dispersion_imag
_atom_type_scat_source
_atom_type_scat_dispersion_source
H 0.00000 0.00000 'International Tables Volume C Table 6.1.1.4 (pp. 500-502)' 'Henke, Gullikson and Davis, At. Data and Nucl. Data Tables, 1993, 54, 2'
C 0.00347 0.00161 'International Tables Volume C Table 6.1.1.4 (pp. 500-502)' 'Henke, Gullikson and Davis, At. Data and Nucl. Data Tables, 1993, 54, 2'
O 0.01158 0.00611 'International Tables Volume C Table 6.1.1.4 (pp. 500-502)' 'Henke, Gullikson and Davis, At. Data and Nucl. Data Tables, 1993, 54, 2'

loop_
_geom_angle_atom_site_label_1
_geom_angle_atom_site_label_2
_geom_angle_atom_site_label_3
_geom_angle
C1 O11 C12 118.65(15)
C19 O18 C13 118.77(14)
C22 O21 C20 116.74(19)
C13 C12 O11 107.77(15)
C17 C12 O11 111.59(15)
C17 C12 C13 109.80(16)
C12 C13 O18 110.05(15)
C14 C13 O18 107.65(14)
C14 C13 C12 109.71(16)
C19 C20 O21 110.57(16)
C26 C20 O21 107.08(17)
C26 C20 C19 112.75(16)
C10 C1 O11 114.10(17)
C2 C1 O11 125.1(2)
C2 C1 C10 120.8(2)
C16 C17 C12 110.66(15)
C20 C19 O18 108.04(15)
O25 C19 O18 126.28(18)
O25 C19 C20 125.68(18)
C27 C26 C20 118.95(19)
C31 C26 C20 121.39(19)
C31 C26 C27 119.6(2)
C9 C10 C1 122.0(2)
C5 C10 C1 118.5(2)
C5 C10 C9 119.6(2)
C15 C14 C13 110.84(16)
C16 C15 C14 110.89(19)
C15 C16 C17 110.51(19)
C8 C9 C10 120.2(2)
C28 C27 C26 120.7(3)
C30 C31 C26 119.6(3)
C3 C2 C1 119.4(2)
C4 C5 C10 119.2(2)
C6 C5 C10 117.8(3)
C6 C5 C4 122.9(3)
O23 C22 O21 122.5(2)
C24 C22 O21 110.7(3)
C24 C22 O23 126.7(3)
C4 C3 C2 121.2(3)
C29 C28 C27 120.1(3)
C3 C4 C5 121.0(3)
C30 C29 C28 120.6(3)
C7 C8 C9 120.8(3)
C29 C30 C31 119.3(3)
C6 C7 C8 120.1(3)
C7 C6 C5 121.6(3)

loop_
_geom_bond_atom_site_label_1
_geom_bond_atom_site_label_2
_geom_bond_distance
O11 C12 1.439(2)
O11 C1 1.367(2)
O18 C13 1.447(2)
O18 C19 1.337(2)
O21 C20 1.438(2)
O21 C22 1.352(3)
C12 C13 1.512(3)
C12 C17 1.512(3)
C13 C14 1.511(3)
C20 C19 1.527(3)
C20 C26 1.497(3)
C1 C10 1.426(3)
C1 C2 1.370(3)
O25 C19 1.188(2)
C17 C16 1.518(3)
C26 C27 1.380(3)
C26 C31 1.373(3)
C10 C9 1.412(3)
C10 C5 1.411(3)
C14 C15 1.522(3)
C15 C16 1.519(3)
C9 C8 1.365(3)
C27 C28 1.359(4)
C31 C30 1.390(4)
C2 C3 1.408(3)
C5 C4 1.408(4)
C5 C6 1.416(4)
C22 O23 1.183(4)
C22 C24 1.488(4)
C3 C4 1.348(4)
C28 C29 1.359(4)
C29 C30 1.381(5)
C8 C7 1.392(5)
C7 C6 1.354(5)
